data_7059709
loop_
_publ_author_name
'Talha, Khalid'
Alamgir,
'He, Tao'
'Xie, Lin-Hua'
'Wang, Bin'
'Zhao, Min-Jian'
'Zhang, Yong-Zheng'
'Chen, Qiang'
'Li, Jian-Rong'

_publ_section_title
;
 A three-dimensional metal--organic framework with high performance of
 dual cation sensing synthesized via single-crystal transformation
;
_journal_issue 27
_journal_name_full 'New Journal of Chemistry'
_journal_page_first 11829
_journal_page_last 11834
_journal_paper_doi 10.1039/D0NJ02617D
_journal_volume 44
_journal_year 2020
_chemical_formula_sum 'C4 H7 N15 O2 Zn2'
_chemical_formula_weight 427.99
_space_group_crystal_system monoclinic
_space_group_IT_number 12
_space_group_name_Hall '-C 2y'
_space_group_name_H-M_alt 'C 1 2/m 1'
_atom_sites_solution_hydrogens geom
_audit_creation_method SHELXL-2018/1
_audit_update_record
;
2020-04-14 deposited with the CCDC.	2020-06-16 downloaded from the CCDC.
;
_cell_angle_alpha 90
_cell_angle_beta 114.482(6)
_cell_angle_gamma 90
_cell_formula_units_Z 4
_cell_length_a 10.3743(5)
_cell_length_b 17.9247(7)
_cell_length_c 11.0539(6)
_cell_measurement_reflns_used 8482
_cell_measurement_temperature 293(2)
_cell_measurement_theta_max 71.9750
_cell_measurement_theta_min 4.9030
_cell_volume 1870.73(18)
_computing_structure_refinement 'SHELXL-2018/1 (Sheldrick, 2018)'
_diffrn_ambient_temperature 293(2)
_diffrn_measured_fraction_theta_full 1.000
_diffrn_measured_fraction_theta_max 0.997
_diffrn_measurement_device_type 'SuperNova, Dual, Cu at home/near, AtlasS2'
_diffrn_radiation_type CuK\a
_diffrn_radiation_wavelength 1.54178
_diffrn_reflns_av_R_equivalents 0.1272
_diffrn_reflns_av_unetI/netI 0.0422
_diffrn_reflns_Laue_measured_fraction_full 1.000
_diffrn_reflns_Laue_measured_fraction_max 0.997
_diffrn_reflns_limit_h_max 12
_diffrn_reflns_limit_h_min -12
_diffrn_reflns_limit_k_max 22
_diffrn_reflns_limit_k_min -21
_diffrn_reflns_limit_l_max 13
_diffrn_reflns_limit_l_min -13
_diffrn_reflns_number 17157
_diffrn_reflns_point_group_measured_fraction_full 1.000
_diffrn_reflns_point_group_measured_fraction_max 0.997
_diffrn_reflns_theta_full 67.679
_diffrn_reflns_theta_max 72.411
_diffrn_reflns_theta_min 4.395
_exptl_absorpt_coefficient_mu 3.453
_exptl_crystal_colour colorless
_exptl_crystal_density_diffrn 1.520
_exptl_crystal_description block
_exptl_crystal_F_000 848
_refine_diff_density_max 4.144
_refine_diff_density_min -1.962
_refine_diff_density_rms 0.405
_refine_ls_extinction_method none
_refine_ls_goodness_of_fit_ref 0.947
_refine_ls_hydrogen_treatment constr
_refine_ls_matrix_type full
_refine_ls_number_parameters 112
_refine_ls_number_reflns 1919
_refine_ls_number_restraints 103
_refine_ls_restrained_S_all 0.924
_refine_ls_R_factor_all 0.1474
_refine_ls_R_factor_gt 0.1444
_refine_ls_shift/su_max 0.005
_refine_ls_shift/su_mean 0.000
_refine_ls_structure_factor_coef Fsqd
_refine_ls_weighting_details 'w=1/[\s^2^(Fo^2^)+(0.2000P)^2^+200.0000P] where P=(Fo^2^+2Fc^2^)/3'
_refine_ls_weighting_scheme calc
_refine_ls_wR_factor_gt 0.3750
_refine_ls_wR_factor_ref 0.3770
_reflns_Friedel_coverage 0.000
_reflns_number_gt 1814
_reflns_number_total 1919
_reflns_threshold_expression 'I > 2\s(I)'
_cod_data_source_file d0nj02617d2.cif
_cod_data_source_block BUT-25
_cod_depositor_comments
;Adding full bibliography for 7059709--7059710.cif.

 Adding full bibliography for 7059709--7059710.cif.
;
_cod_original_cell_volume 1870.73(17)
_cod_original_sg_symbol_H-M 'C 2/m'
_cod_database_code 7059709
_shelx_shelxl_version_number 2018/1
_shelx_space_group_comment
;
The symmetry employed for this shelxl refinement is uniquely defined
by the following loop, which should always be used as a source of
symmetry information in preference to the above space-group names.
They are only intended as comments.
;

loop_
_space_group_symop_operation_xyz
'x, y, z'
'-x, y, -z'
'x+1/2, y+1/2, z'
'-x+1/2, y+1/2, -z'
'-x, -y, -z'
'x, -y, z'
'-x+1/2, -y+1/2, -z'
'x+1/2, -y+1/2, z'

loop_
_atom_site_label
_atom_site_type_symbol
_atom_site_fract_x
_atom_site_fract_y
_atom_site_fract_z
_atom_site_U_iso_or_equiv
_atom_site_adp_type
_atom_site_occupancy
_atom_site_site_symmetry_order
_atom_site_calc_flag
_atom_site_refinement_flags_posn
_atom_site_refinement_flags_adp
_atom_site_refinement_flags_occupancy
_atom_site_disorder_assembly
_atom_site_disorder_group
Zn01 Zn 0.37417(16) 0.66570(8) 0.69258(17) 0.0245(6) Uani 1 1 d . U . . .
N6 N 0.3263(10) 0.5605(6) 0.6329(11) 0.027(2) Uani 1 1 d . U . . .
N4 N 0.0308(10) 0.7923(6) 0.6569(11) 0.028(2) Uani 1 1 d . U . . .
N1 N 0.2054(11) 0.7313(6) 0.6491(13) 0.036(2) Uani 1 1 d . U . . .
N3 N 0.1276(12) 0.8420(6) 0.6474(13) 0.032(2) Uani 1 1 d . U . . .
N5 N 0.0231(13) 0.6599(6) 0.6659(13) 0.037(3) Uani 1 1 d . U . . .
H5A H 0.066297 0.618422 0.669547 0.045 Uiso 1 1 calc R U . . .
H5B H -0.058243 0.659917 0.669231 0.045 Uiso 1 1 calc R U . . .
N2 N 0.2307(11) 0.8065(6) 0.6414(12) 0.033(2) Uani 1 1 d . U . . .
N8 N 0.5417(18) 0.500000 0.672(2) 0.044(4) Uani 1 2 d S TU P . .
H8A H 0.586338 0.458455 0.681451 0.053 Uiso 0.5 1 calc R U P . .
H8B H 0.585732 0.541545 0.679002 0.053 Uiso 0.5 1 calc R U P . .
C2 C 0.4050(19) 0.500000 0.6460(18) 0.026(3) Uani 1 2 d S TU P . .
N7 N 0.1961(12) 0.5358(7) 0.6127(15) 0.042(3) Uani 1 1 d . U . . .
C1 C 0.0817(13) 0.7234(7) 0.6552(13) 0.028(2) Uani 1 1 d . U . . .
O1 O 0.4591(17) 0.6631(9) 0.8926(13) 0.073(4) Uani 1 1 d D U . . .
C3 C 0.550(4) 0.662(3) 1.0025(13) 0.075(11) Uani 0.5 1 d D U P . .
H3 H 0.641994 0.660853 1.008026 0.091 Uiso 0.5 1 calc R U P . .

loop_
_atom_site_aniso_label
_atom_site_aniso_U_11
_atom_site_aniso_U_22
_atom_site_aniso_U_33
_atom_site_aniso_U_23
_atom_site_aniso_U_13
_atom_site_aniso_U_12
Zn01 0.0178(9) 0.0155(9) 0.0455(11) -0.0003(6) 0.0182(7) -0.0012(5)
N6 0.017(4) 0.018(4) 0.051(6) 0.004(4) 0.019(4) -0.002(3)
N4 0.014(4) 0.027(5) 0.048(6) -0.001(4) 0.018(4) 0.001(4)
N1 0.022(5) 0.021(4) 0.066(7) 0.000(5) 0.018(5) 0.004(4)
N3 0.024(5) 0.021(5) 0.063(7) 0.001(5) 0.030(5) -0.002(4)
N5 0.028(6) 0.024(5) 0.072(8) 0.006(5) 0.032(6) 0.006(4)
N2 0.021(5) 0.025(5) 0.060(7) -0.001(5) 0.023(5) -0.001(4)
N8 0.026(7) 0.022(8) 0.089(14) 0.000 0.030(9) 0.000
C2 0.027(7) 0.017(6) 0.040(9) 0.000 0.019(7) 0.000
N7 0.020(5) 0.023(5) 0.082(9) 0.003(6) 0.020(5) -0.002(4)
C1 0.023(5) 0.021(5) 0.042(6) 0.002(5) 0.017(5) 0.000(4)
O1 0.085(10) 0.083(10) 0.043(5) 0.000(5) 0.020(6) 0.003(7)
C3 0.059(19) 0.11(3) 0.050(10) 0.000(19) 0.018(13) 0.018(19)

loop_
_atom_type_symbol
_atom_type_description
_atom_type_scat_dispersion_real
_atom_type_scat_dispersion_imag
_atom_type_scat_source
C C 0.0181 0.0091 'International Tables Vol C Tables 4.2.6.8 and 6.1.1.4'
H H 0.0000 0.0000 'International Tables Vol C Tables 4.2.6.8 and 6.1.1.4'
N N 0.0311 0.0180 'International Tables Vol C Tables 4.2.6.8 and 6.1.1.4'
O O 0.0492 0.0322 'International Tables Vol C Tables 4.2.6.8 and 6.1.1.4'
Zn Zn -1.5491 0.6778 'International Tables Vol C Tables 4.2.6.8 and 6.1.1.4'

loop_
_geom_angle_atom_site_label_1
_geom_angle_atom_site_label_2
_geom_angle_atom_site_label_3
_geom_angle
_geom_angle_site_symmetry_1
_geom_angle_site_symmetry_3
_geom_angle_publ_flag
N4 Zn01 N6 114.1(4) 8_565 . ?
N4 Zn01 N1 116.1(5) 8_565 . ?
N6 Zn01 N1 113.9(4) . . ?
N4 Zn01 O1 101.9(6) 8_565 . ?
N6 Zn01 O1 106.1(6) . . ?
N1 Zn01 O1 102.7(6) . . ?
C2 N6 N7 106.2(11) . . ?
C2 N6 Zn01 132.8(9) . . ?
N7 N6 Zn01 117.4(8) . . ?
C1 N4 N3 106.8(9) . . ?
C1 N4 Zn01 135.5(8) . 8_465 ?
N3 N4 Zn01 117.0(8) . 8_465 ?
C1 N1 N2 108.7(10) . . ?
C1 N1 Zn01 134.3(10) . . ?
N2 N1 Zn01 114.8(8) . . ?
N2 N3 N4 109.7(10) . . ?
C1 N5 H5A 120.0 . . ?
C1 N5 H5B 120.0 . . ?
H5A N5 H5B 120.0 . . ?
N3 N2 N1 107.5(10) . . ?
C2 N8 H8A 120.0 . . ?
C2 N8 H8B 120.0 . . ?
H8A N8 H8B 120.0 . . ?
N6 C2 N6 109.4(15) 6_565 . ?
N6 C2 N8 125.3(7) 6_565 . ?
N6 C2 N8 125.3(7) . . ?
N7 N7 N6 109.1(7) 6_565 . ?
N5 C1 N1 126.2(12) . . ?
N5 C1 N4 126.3(11) . . ?
N1 C1 N4 107.3(11) . . ?
C3 O1 C3 50(4) . 2_657 ?
C3 O1 Zn01 157(2) . . ?
C3 O1 Zn01 152(2) 2_657 . ?
O1 C3 O1 130(4) . 2_657 ?
O1 C3 H3 115.2 . . ?
O1 C3 H3 115.2 2_657 . ?

loop_
_geom_bond_atom_site_label_1
_geom_bond_atom_site_label_2
_geom_bond_distance
_geom_bond_site_symmetry_2
_geom_bond_publ_flag
Zn01 N4 1.974(10) 8_565 ?
Zn01 N6 1.991(11) . ?
Zn01 N1 1.995(11) . ?
Zn01 O1 2.013(13) . ?
N6 C2 1.329(14) . ?
N6 N7 1.350(14) . ?
N4 C1 1.346(16) . ?
N4 N3 1.378(14) . ?
N1 C1 1.321(16) . ?
N1 N2 1.382(16) . ?
N3 N2 1.270(15) . ?
N5 C1 1.319(17) . ?
N5 H5A 0.8600 . ?
N5 H5B 0.8600 . ?
N8 C2 1.33(2) . ?
N8 H8A 0.8600 . ?
N8 H8B 0.8600 . ?
N7 N7 1.28(2) 6_565 ?
O1 C3 1.19(2) . ?
O1 C3 1.20(2) 2_657 ?
C3 H3 0.9300 . ?
